data_7702304
loop_
_publ_author_name
'Abram, Ulrich'
'Mack, J\"urgen'
'Ortner, Kirstin'
'M\"uller, Martin'

_publ_section_title
;
 Reactions of
 dichloro[2-(dimethylaminomethyl)phenyl-C1,N&#x200A;]gold(III),
 [Au(damp-C1,N&#x200A;)Cl2], with heterocyclic thiols. Evidence for Au--N
 bond cleavage and protonation of the dimethylamino group
;
_journal_issue 6
_journal_name_full 'Journal of the Chemical Society, Dalton Transactions'
_journal_page_first 1011
_journal_paper_doi 10.1039/a708618k
_journal_year 1998
_chemical_formula_moiety '[Au(Hdamp-C1)(Spurine)Cl]Cl'
_chemical_formula_sum 'C14 H16 Au Cl2 N5 S'
_chemical_formula_weight 554.24
_chemical_name_systematic
; 
Chloro{2(N,N-dimethylammoniummethyl)phenyl-C1}
(6-mercaptopurinato)gold(III) chloride
;
_space_group_IT_number 14
_space_group_name_Hall '-P 2yn'
_space_group_name_H-M_alt 'P 1 21/n 1'
_symmetry_cell_setting monoclinic
_symmetry_space_group_name_H-M 'P 1 21/n 1'
_atom_sites_solution_hydrogens 'geom, except of H(8) and H(29) - geom'
_atom_sites_solution_primary Patterson
_atom_sites_solution_secondary difmap
_audit_creation_method SHELXL
_cell_angle_alpha 90.00
_cell_angle_beta 101.710(10)
_cell_angle_gamma 90.00
_cell_formula_units_Z 4
_cell_length_a 10.599(3)
_cell_length_b 9.762(2)
_cell_length_c 17.452(5)
_cell_measurement_reflns_used 25
_cell_measurement_temperature 293(2)
_cell_measurement_theta_max 15.25
_cell_measurement_theta_min 8.58
_cell_volume 1768.1(8)
_computing_cell_refinement SET4
_computing_data_collection CAD4
_computing_data_reduction 'PLATON, HELENA (Spek, 1996)'
_computing_molecular_graphics 'SCHAKAL (Keller,1995), ZORTEP (Zsolnai,1997)'
_computing_publication_material 'SHELXL-93 (Sheldrick, 1993)'
_computing_structure_refinement 'SHELXL-93 (Sheldrick, 1993)'
_computing_structure_solution 'SHELXS-86 (Sheldrick, 1990)'
_diffrn_ambient_temperature 293(2)
_diffrn_measurement_device CAD4
_diffrn_measurement_method 'omega scans'
_diffrn_radiation_monochromator graphite
_diffrn_radiation_source 'fine-focus sealed tube'
_diffrn_radiation_type MoKa
_diffrn_radiation_wavelength 0.71073
_diffrn_reflns_av_R_equivalents 0.0432
_diffrn_reflns_av_sigmaI/netI 0.0575
_diffrn_reflns_limit_h_max 13
_diffrn_reflns_limit_h_min -1
_diffrn_reflns_limit_k_max 12
_diffrn_reflns_limit_k_min 0
_diffrn_reflns_limit_l_max 22
_diffrn_reflns_limit_l_min -23
_diffrn_reflns_number 4897
_diffrn_reflns_theta_max 27.94
_diffrn_reflns_theta_min 3.17
_diffrn_standards_decay_% 3.5
_diffrn_standards_interval_count 200
_diffrn_standards_interval_time 3600
_diffrn_standards_number 3
_exptl_absorpt_coefficient_mu 8.745
_exptl_absorpt_correction_T_max 0.999
_exptl_absorpt_correction_T_min 0.376
_exptl_absorpt_correction_type DIFABS
_exptl_crystal_colour yellow
_exptl_crystal_density_diffrn 2.082
_exptl_crystal_description plate
_exptl_crystal_F_000 1056
_exptl_crystal_size_max 0.35
_exptl_crystal_size_mid 0.20
_exptl_crystal_size_min 0.05
_refine_diff_density_max 1.372
_refine_diff_density_min -1.279
_refine_diff_density_rms .192
_refine_ls_extinction_method none
_refine_ls_goodness_of_fit_all 1.035
_refine_ls_goodness_of_fit_obs 1.041
_refine_ls_hydrogen_treatment 'riding model /refined'
_refine_ls_matrix_type full
_refine_ls_number_parameters 216
_refine_ls_number_reflns 4231
_refine_ls_number_restraints 0
_refine_ls_restrained_S_all 1.035
_refine_ls_restrained_S_obs 1.041
_refine_ls_R_factor_all 0.0769
_refine_ls_R_factor_obs 0.0412
_refine_ls_shift/esd_max 0.000
_refine_ls_shift/esd_mean 0.000
_refine_ls_structure_factor_coef Fsqd
_refine_ls_weighting_details 'w=1/[s^2^(Fo^2^)+( 0.0622P)^2^+1.4953P] where P=(Fo^2^+2Fc^2^)/3'
_refine_ls_weighting_scheme calc
_refine_ls_wR_factor_all 0.1152
_refine_ls_wR_factor_obs 0.0975
_reflns_number_observed 3051
_reflns_number_total 4231
_reflns_observed_criterion >2sigma(I)
_cod_data_source_file k708618.txt
_cod_data_source_block purin
_cod_depositor_comments
;
The following automatic conversions were performed:

data item '_refine_ls_weighting_scheme' value 'calc
w=1/[s^2^(Fo^2^)+( 0.0622P)^2^+1.4953P] where P=(Fo^2^+2Fc^2^)/3' was
changed to 'calc'. A new data item '_refine_ls_weighting_details' was
created with the value set to 'w=1/[s^2^(Fo^2^)+(
0.0622P)^2^+1.4953P] where P=(Fo^2^+2Fc^2^)/3'.

Automatic conversion script
Id: cif_fix_values 6909 2019-04-08 15:41:33Z antanas 
;
_cod_original_sg_symbol_H-M P2(1)/n
_cod_database_code 7702304

loop_
_symmetry_equiv_pos_as_xyz
'x, y, z'
'x+1/2, -y+1/2, z+1/2'
'-x, -y, -z'
'-x-1/2, y-1/2, -z-1/2'

loop_
_atom_site_aniso_label
_atom_site_aniso_U_11
_atom_site_aniso_U_22
_atom_site_aniso_U_33
_atom_site_aniso_U_23
_atom_site_aniso_U_13
_atom_site_aniso_U_12
Au 0.0366(2) 0.0366(2) 0.0361(2) -0.00197(13) 0.00690(11) 0.00274(14)
Cl1 0.0456(12) 0.0505(12) 0.083(2) -0.0131(12) 0.0126(11) -0.0105(10)
C1 0.057(5) 0.035(4) 0.036(4) -0.005(3) 0.003(4) -0.002(4)
C2 0.075(7) 0.063(6) 0.046(5) 0.005(5) 0.000(5) 0.015(5)
C3 0.105(9) 0.073(7) 0.034(4) 0.014(5) -0.009(5) -0.009(6)
C4 0.088(7) 0.051(5) 0.042(5) -0.013(4) 0.019(5) -0.017(5)
C5 0.075(6) 0.046(5) 0.041(4) -0.016(4) 0.021(4) -0.007(4)
C6 0.042(4) 0.036(4) 0.042(4) -0.007(3) 0.009(3) -0.006(4)
C7 0.065(6) 0.033(4) 0.048(5) -0.010(4) 0.004(4) -0.007(4)
N8 0.045(4) 0.040(3) 0.038(3) -0.006(3) 0.017(3) 0.004(3)
C9 0.048(6) 0.060(6) 0.079(7) 0.003(5) 0.022(5) -0.007(5)
C10 0.078(7) 0.056(6) 0.060(6) 0.010(5) 0.008(5) 0.022(5)
S20 0.0423(11) 0.0498(12) 0.0395(10) -0.0030(9) 0.0156(8) -0.0044(9)
N21 0.053(4) 0.054(4) 0.047(4) -0.005(3) 0.012(3) -0.008(3)
C22 0.066(6) 0.052(6) 0.053(5) -0.015(4) 0.016(4) -0.013(5)
N23 0.057(5) 0.052(4) 0.045(4) -0.010(3) 0.012(3) 0.002(4)
C24 0.042(4) 0.042(4) 0.035(4) 0.009(3) 0.008(3) 0.009(4)
C25 0.039(4) 0.032(4) 0.035(4) 0.004(3) 0.007(3) 0.002(3)
C26 0.042(4) 0.043(4) 0.035(4) 0.002(3) 0.004(3) 0.001(4)
N27 0.037(4) 0.037(3) 0.041(4) -0.003(3) 0.003(3) 0.001(3)
C28 0.036(4) 0.045(5) 0.049(5) 0.004(4) 0.012(4) 0.001(4)
N29 0.051(4) 0.053(5) 0.039(4) 0.002(3) 0.018(3) 0.008(4)
Cl2 0.0497(12) 0.0543(12) 0.0427(10) 0.0123(9) 0.0151(9) 0.0011(10)

loop_
_atom_site_label
_atom_site_type_symbol
_atom_site_fract_x
_atom_site_fract_y
_atom_site_fract_z
_atom_site_U_iso_or_equiv
_atom_site_thermal_displace_type
_atom_site_occupancy
_atom_site_calc_flag
_atom_site_refinement_flags
Au Au 0.11105(3) 0.07112(3) 0.20136(2) 0.03648(11) Uani 1 d .
Cl1 Cl 0.2687(2) 0.2366(2) 0.2243(2) 0.0596(6) Uani 1 d .
C1 C 0.0559(8) 0.1211(8) 0.3022(5) 0.043(2) Uani 1 d .
C2 C 0.1248(11) 0.0590(10) 0.3697(6) 0.063(3) Uani 1 d .
H2 H 0.1880(11) -0.0055(10) 0.3662(6) 0.075 Uiso 1 calc R
C3 C 0.0995(13) 0.0926(11) 0.4413(6) 0.074(3) Uani 1 d .
H3 H 0.1467(13) 0.0525(11) 0.4865(6) 0.088 Uiso 1 calc R
C4 C 0.0048(10) 0.1855(10) 0.4463(5) 0.059(3) Uani 1 d .
H4 H -0.0125(10) 0.2079(10) 0.4949(5) 0.071 Uiso 1 calc R
C5 C -0.0641(10) 0.2451(9) 0.3809(5) 0.053(2) Uani 1 d .
H5 H -0.1285(10) 0.3075(9) 0.3854(5) 0.063 Uiso 1 calc R
C6 C -0.0407(8) 0.2153(8) 0.3069(4) 0.040(2) Uani 1 d .
C7 C -0.1272(9) 0.2773(8) 0.2361(5) 0.050(2) Uani 1 d .
H7A H -0.1076(9) 0.2360(8) 0.1893(5) 0.060 Uiso 1 calc R
H7B H -0.2161(9) 0.2557(8) 0.2375(5) 0.060 Uiso 1 calc R
N8 N -0.1131(7) 0.4295(7) 0.2315(4) 0.0398(14) Uani 1 d .
H8 H -0.1158(62) 0.4613(72) 0.2783(44) 0.022(18) Uiso 1 d .
C9 C 0.0174(9) 0.4702(11) 0.2192(7) 0.061(3) Uani 1 d .
H9A H 0.0820(9) 0.4353(11) 0.2614(7) 0.092 Uiso 1 calc R
H9B H 0.0231(9) 0.5683(11) 0.2179(7) 0.092 Uiso 1 calc R
H9C H 0.0308(9) 0.4331(11) 0.1706(7) 0.092 Uiso 1 calc R
C10 C -0.2173(10) 0.4837(11) 0.1680(6) 0.066(3) Uani 1 d .
H10A H -0.2903(10) 0.5091(11) 0.1897(6) 0.099 Uiso 1 calc R
H10B H -0.2424(10) 0.4143(11) 0.1289(6) 0.099 Uiso 1 calc R
H10C H -0.1862(10) 0.5625(11) 0.1446(6) 0.099 Uiso 1 calc R
S20 S -0.0574(2) -0.0862(2) 0.17777(12) 0.0428(5) Uani 1 d .
N21 N -0.0846(7) -0.2615(7) 0.0537(4) 0.051(2) Uani 1 d .
C22 C -0.0411(10) -0.3043(9) -0.0102(5) 0.057(2) Uani 1 d .
H22 H -0.0917(10) -0.3711(9) -0.0396(5) 0.068 Uiso 1 calc R
N23 N 0.0621(7) -0.2667(7) -0.0379(4) 0.051(2) Uani 1 d .
C24 C 0.1244(8) -0.1640(8) 0.0045(4) 0.039(2) Uani 1 d .
C25 C 0.0890(7) -0.1093(7) 0.0686(4) 0.036(2) Uani 1 d .
C26 C -0.0183(8) -0.1587(8) 0.0941(4) 0.040(2) Uani 1 d .
N27 N 0.1702(6) -0.0068(7) 0.1006(4) 0.0389(15) Uani 1 d .
C28 C 0.2579(8) -0.0001(9) 0.0555(5) 0.043(2) Uani 1 d .
H28 H 0.3264(8) 0.0613(9) 0.0629(5) 0.051 Uiso 1 calc R
N29 N 0.2339(8) -0.0938(8) -0.0019(4) 0.046(2) Uani 1 d .
H29 H 0.2760(75) -0.0973(75) -0.0301(45) 0.025(21) Uiso 1 d .
Cl2 Cl 0.5949(2) 0.1172(2) 0.12483(12) 0.0481(5) Uani 1 d .

loop_
_atom_type_symbol
_atom_type_description
_atom_type_scat_dispersion_real
_atom_type_scat_dispersion_imag
_atom_type_scat_source
C C .0033 .0016 'International Tables Vol C Tables 4.2.6.8 and 6.1.1.4'
H H .0000 .0000 'International Tables Vol C Tables 4.2.6.8 and 6.1.1.4'
N N .0061 .0033 'International Tables Vol C Tables 4.2.6.8 and 6.1.1.4'
Au Au -2.0133 8.8022 'International Tables Vol C Tables 4.2.6.8 and 6.1.1.4'
Cl Cl .1484 .1585 'International Tables Vol C Tables 4.2.6.8 and 6.1.1.4'
S S .1246 .1234 'International Tables Vol C Tables 4.2.6.8 and 6.1.1.4'

loop_
_geom_angle_atom_site_label_1
_geom_angle_atom_site_label_2
_geom_angle_atom_site_label_3
_geom_angle
C1 Au N27 172.9(3)
C1 Au Cl1 90.4(2)
N27 Au Cl1 94.0(2)
C1 Au S20 88.1(2)
N27 Au S20 87.8(2)
Cl1 Au S20 176.65(8)
C6 C1 C2 120.3(8)
C6 C1 Au 123.8(6)
C2 C1 Au 115.9(7)
C3 C2 C1 120.1(10)
C4 C3 C2 119.9(9)
C5 C4 C3 120.5(9)
C4 C5 C6 121.6(9)
C1 C6 C5 117.7(8)
C1 C6 C7 123.3(7)
C5 C6 C7 118.8(8)
N8 C7 C6 113.1(7)
C10 N8 C9 111.5(7)
C10 N8 C7 109.0(7)
C9 N8 C7 112.2(7)
C26 S20 Au 96.4(3)
C26 N21 C22 115.7(8)
N23 C22 N21 130.8(8)
C22 N23 C24 110.8(7)
N23 C24 C25 124.2(8)
N23 C24 N29 131.3(8)
C25 C24 N29 104.5(7)
C24 C25 N27 111.7(7)
C24 C25 C26 120.5(7)
N27 C25 C26 127.8(7)
N21 C26 C25 117.9(7)
N21 C26 S20 123.7(6)
C25 C26 S20 118.4(6)
C28 N27 C25 104.6(7)
C28 N27 Au 145.9(6)
C25 N27 Au 109.5(5)
N27 C28 N29 110.9(7)
C28 N29 C24 108.3(7)

loop_
_geom_bond_atom_site_label_1
_geom_bond_atom_site_label_2
_geom_bond_distance
Au C1 2.024(8)
Au N27 2.124(7)
Au Cl1 2.300(2)
Au S20 2.328(2)
C1 C6 1.391(11)
C1 C2 1.393(12)
C2 C3 1.370(15)
C3 C4 1.369(15)
C4 C5 1.355(13)
C5 C6 1.393(11)
C6 C7 1.508(11)
C7 N8 1.497(10)
N8 C10 1.494(11)
N8 C9 1.495(11)
S20 C26 1.747(8)
N21 C26 1.340(10)
N21 C22 1.356(11)
C22 N23 1.334(11)
N23 C24 1.337(10)
C24 C25 1.359(11)
C24 N29 1.372(11)
C25 N27 1.364(10)
C25 C26 1.389(11)
N27 C28 1.335(10)
C28 N29 1.343(11)
